data_4024924
loop_
_publ_author_name
'Mohamed Medjahdi'
'Jos\'e C. Gonz\'alez-G\'omez'
'Francisco Foubelo'
'Miguel Yus'

_publ_section_title
;
Stereoselective Synthesis of Azetidines and Pyrrolidines
from N-tert-Butylsulfonyl(2-aminoalkyl)oxiranes
;
_journal_name_full 'Journal of Organic Chemistry'
_journal_page_first 7859
_journal_page_last 7865
_journal_paper_doi 10.1021/jo9016666
_journal_volume 74
_journal_year 2009
_chemical_absolute_configuration ad
_chemical_formula_moiety 'C16 H25 N O3 S'
_chemical_formula_sum 'C16 H25 N O3 S'
_chemical_formula_weight 311.43
_chemical_name_systematic
; 
 ? 
;
_space_group_IT_number 4
_symmetry_cell_setting monoclinic
_symmetry_space_group_name_Hall 'P 2yb'
_symmetry_space_group_name_H-M 'P 1 21 1'
_atom_sites_solution_hydrogens geom
_atom_sites_solution_primary direct
_atom_sites_solution_secondary difmap
_audit_creation_method SHELXL-97
_cell_angle_alpha 90.00
_cell_angle_beta 102.405(8)
_cell_angle_gamma 90.00
_cell_formula_units_Z 2
_cell_length_a 11.862(4)
_cell_length_b 5.908(2)
_cell_length_c 12.677(5)
_cell_measurement_reflns_used 862
_cell_measurement_temperature 297(1)
_cell_measurement_theta_max 18.31
_cell_measurement_theta_min 2.65
_cell_volume 867.7(6)
_computing_cell_refinement 'Bruker SMART V5.625'
_computing_data_collection 'Bruker SMART V5.625'
_computing_data_reduction 'Bruker SAINT V6.28A'
_computing_molecular_graphics
;
SHELXTL  Rel. 6.12/V (Sheldrick, Acta Cryst. 2008, A64, 112-122)
;
_computing_publication_material
;
SHELX-97 (Sheldrick, Acta Cryst. 2008, A64, 112-122)' 
;
_computing_structure_refinement
;
SHELXL-97 (Sheldrick, Acta Cryst. 2008, A64, 112-122) 
;
_computing_structure_solution
;SIR92 (Altomare, Cascarano, Giacovazzo and Guagliardi, 
J. Appl. Crystallogr. 1993, 26, 343-350.' 
;
_diffrn_ambient_temperature 297(1)
_diffrn_measured_fraction_theta_full 0.998
_diffrn_measured_fraction_theta_max 0.998
_diffrn_measurement_device_type 'CCD area detector'
_diffrn_measurement_method 'phi and omega scans'
_diffrn_radiation_monochromator graphite
_diffrn_radiation_source 'fine-focus sealed tube'
_diffrn_radiation_type MoK\a
_diffrn_radiation_wavelength 0.71073
_diffrn_reflns_av_R_equivalents 0.0471
_diffrn_reflns_av_sigmaI/netI 0.0678
_diffrn_reflns_limit_h_max 14
_diffrn_reflns_limit_h_min -14
_diffrn_reflns_limit_k_max 7
_diffrn_reflns_limit_k_min -7
_diffrn_reflns_limit_l_max 15
_diffrn_reflns_limit_l_min -15
_diffrn_reflns_number 7255
_diffrn_reflns_theta_full 25.02
_diffrn_reflns_theta_max 25.02
_diffrn_reflns_theta_min 2.13
_exptl_absorpt_coefficient_mu 0.196
_exptl_absorpt_correction_T_max 0.9941
_exptl_absorpt_correction_T_min 0.8166
_exptl_absorpt_correction_type multi-scan
_exptl_absorpt_process_details 'Bruker/Siemens SADABS V2.03'
_exptl_crystal_colour colorless
_exptl_crystal_density_diffrn 1.192
_exptl_crystal_density_method 'not measured'
_exptl_crystal_description plate
_exptl_crystal_F_000 336
_exptl_crystal_size_max 0.30
_exptl_crystal_size_mid 0.12
_exptl_crystal_size_min 0.03
_refine_diff_density_max 0.207
_refine_diff_density_min -0.200
_refine_diff_density_rms 0.034
_refine_ls_abs_structure_details 'Flack H D (1983), Acta Cryst. A39, 876-881'
_refine_ls_abs_structure_Flack 0.00(12)
_refine_ls_extinction_method none
_refine_ls_goodness_of_fit_ref 1.030
_refine_ls_hydrogen_treatment constr
_refine_ls_matrix_type full
_refine_ls_number_parameters 214
_refine_ls_number_reflns 3014
_refine_ls_number_restraints 7
_refine_ls_restrained_S_all 1.039
_refine_ls_R_factor_all 0.1007
_refine_ls_R_factor_gt 0.0565
_refine_ls_shift/su_max 0.039
_refine_ls_shift/su_mean 0.003
_refine_ls_structure_factor_coef Fsqd
_refine_ls_weighting_details 'calc w=1/[\s^2^(Fo^2^)+(0.0501P)^2^+0.0085P] where P=(Fo^2^+2Fc^2^)/3'
_refine_ls_weighting_scheme calc
_refine_ls_wR_factor_gt 0.1112
_refine_ls_wR_factor_ref 0.1271
_reflns_number_gt 1879
_reflns_number_total 3014
_reflns_threshold_expression I>2\s(I)
_cod_data_source_file jo9016666_si_001.cif
_cod_data_source_block x
_cod_original_sg_symbol_H-M 'P 21'
_cod_database_code 4024924

loop_
_symmetry_equiv_pos_as_xyz
'x, y, z'
'-x, y+1/2, -z'

loop_
_atom_site_label
_atom_site_type_symbol
_atom_site_fract_x
_atom_site_fract_y
_atom_site_fract_z
_atom_site_U_iso_or_equiv
_atom_site_adp_type
_atom_site_occupancy
_atom_site_symmetry_multiplicity
_atom_site_calc_flag
_atom_site_refinement_flags
_atom_site_disorder_assembly
_atom_site_disorder_group
C1 C 0.2008(4) 0.9355(8) 0.6005(4) 0.0779(13) Uani 1 1 d . . .
H1 H 0.1819 0.7887 0.5651 0.094 Uiso 1 1 calc R A 1
C2 C 0.2981(4) 1.0488(8) 0.5597(4) 0.0804(14) Uani 1 1 d . B .
H2A H 0.3053 0.9979 0.4887 0.096 Uiso 1 1 calc R . .
H2B H 0.2972 1.2127 0.5636 0.096 Uiso 1 1 calc R . .
C3 C 0.3825(3) 0.9376(8) 0.6520(3) 0.0640(11) Uani 1 1 d . . .
H3 H 0.4081 0.7913 0.6292 0.077 Uiso 1 1 calc R B .
C4 C 0.4828(3) 1.0701(7) 0.7122(3) 0.0607(11) Uani 1 1 d . B .
H4A H 0.5224 0.9834 0.7741 0.073 Uiso 1 1 calc R . .
H4B H 0.4554 1.2093 0.7385 0.073 Uiso 1 1 calc R . .
C5 C 0.5673(4) 1.1264(7) 0.6400(3) 0.0702(13) Uani 1 1 d . . .
H5A H 0.5969 0.9859 0.6172 0.084 Uiso 1 1 calc R B .
H5B H 0.5252 1.2027 0.5757 0.084 Uiso 1 1 calc R . .
C6 C 0.6676(4) 1.2721(7) 0.6917(3) 0.0580(11) Uani 1 1 d . B .
C7 C 0.6512(4) 1.4764(8) 0.7371(3) 0.0666(12) Uani 1 1 d . . .
H7 H 0.5765 1.5227 0.7381 0.080 Uiso 1 1 calc R B .
C8 C 0.7422(4) 1.6146(8) 0.7812(4) 0.0813(14) Uani 1 1 d . B .
H8 H 0.7285 1.7521 0.8119 0.098 Uiso 1 1 calc R . .
C9 C 0.8505(4) 1.5524(10) 0.7802(4) 0.0914(16) Uani 1 1 d . . .
H9 H 0.9119 1.6473 0.8091 0.110 Uiso 1 1 calc R B .
C10 C 0.8702(4) 1.3486(11) 0.7365(5) 0.0968(18) Uani 1 1 d . B .
H10 H 0.9456 1.3051 0.7366 0.116 Uiso 1 1 calc R . .
C11 C 0.7793(4) 1.2044(10) 0.6918(4) 0.0798(13) Uani 1 1 d . . .
H11 H 0.7935 1.0655 0.6626 0.096 Uiso 1 1 calc R B .
C12A C 0.0938(5) 1.0676(12) 0.5995(7) 0.117(2) Uani 0.36 1 d P B 1
H12A H 0.0489 0.9849 0.6423 0.141 Uiso 0.36 1 calc PR B 1
H12B H 0.1166 1.2093 0.6366 0.141 Uiso 0.36 1 calc PR B 1
O1A O 0.0280(7) 1.1140(14) 0.5105(5) 0.056(2) Uani 0.36 1 d PU B 1
H1A H 0.0651 1.1760 0.4711 0.084 Uiso 0.36 1 calc PR B 1
C12B C 0.0938(5) 1.0676(12) 0.5995(7) 0.117(2) Uani 0.32 1 d P B 2
H12C H 0.0327 1.0041 0.5441 0.141 Uiso 0.32 1 calc PR B 2
H12D H 0.0722 1.0444 0.6683 0.141 Uiso 0.32 1 calc PR B 2
O1B O 0.0974(15) 1.302(3) 0.5816(11) 0.129(5) Uani 0.32 1 d P B 2
H1B H 0.1193 1.3668 0.6395 0.194 Uiso 0.32 1 calc PR B 2
C12C C 0.0938(5) 1.0676(12) 0.5995(7) 0.117(2) Uani 0.32 1 d P B 3
H12E H 0.1138 1.1798 0.6563 0.141 Uiso 0.32 1 calc PR B 3
H12F H 0.0774 1.1502 0.5318 0.141 Uiso 0.32 1 calc PR B 3
O1C O 0.0056(13) 0.987(3) 0.609(2) 0.231(13) Uani 0.32 1 d P B 3
H1C H -0.0246 0.9214 0.5530 0.346 Uiso 0.32 1 calc P C 3
N1 N 0.2824(3) 0.9061(6) 0.7055(3) 0.0580(9) Uani 1 1 d . B .
S1 S 0.27449(10) 0.69329(17) 0.78729(10) 0.0700(4) Uani 1 1 d . . .
O2 O 0.3809(3) 0.5678(6) 0.8029(3) 0.0969(11) Uani 1 1 d . B .
O3 O 0.1669(3) 0.5786(6) 0.7467(3) 0.1008(11) Uani 1 1 d . B .
C13 C 0.2653(3) 0.8221(7) 0.9138(3) 0.0653(12) Uani 1 1 d . B .
C14 C 0.1608(4) 0.9767(9) 0.8979(4) 0.0870(15) Uani 1 1 d . . .
H14A H 0.1485 1.0241 0.9670 0.131 Uiso 1 1 calc R B .
H14B H 0.0939 0.8966 0.8597 0.131 Uiso 1 1 calc R . .
H14C H 0.1737 1.1071 0.8569 0.131 Uiso 1 1 calc R . .
C15 C 0.3758(4) 0.9569(8) 0.9556(4) 0.0855(15) Uani 1 1 d . . .
H15A H 0.3786 1.0837 0.9088 0.128 Uiso 1 1 calc R B .
H15B H 0.4416 0.8615 0.9569 0.128 Uiso 1 1 calc R . .
H15C H 0.3767 1.0104 1.0273 0.128 Uiso 1 1 calc R . .
C16 C 0.2551(5) 0.6283(8) 0.9903(4) 0.1049(18) Uani 1 1 d . . .
H16A H 0.2558 0.6875 1.0609 0.157 Uiso 1 1 calc R B .
H16B H 0.3190 0.5265 0.9940 0.157 Uiso 1 1 calc R . .
H16C H 0.1841 0.5484 0.9641 0.157 Uiso 1 1 calc R . .

loop_
_atom_site_aniso_label
_atom_site_aniso_U_11
_atom_site_aniso_U_22
_atom_site_aniso_U_33
_atom_site_aniso_U_23
_atom_site_aniso_U_13
_atom_site_aniso_U_12
C1 0.065(3) 0.064(3) 0.105(4) -0.023(3) 0.016(3) 0.000(3)
C2 0.085(3) 0.077(3) 0.078(3) -0.006(3) 0.015(3) -0.002(3)
C3 0.061(3) 0.063(3) 0.074(3) -0.015(3) 0.028(2) 0.002(2)
C4 0.059(3) 0.060(2) 0.068(3) -0.005(2) 0.025(2) -0.004(2)
C5 0.075(3) 0.068(3) 0.077(3) -0.001(2) 0.037(2) -0.002(2)
C6 0.052(3) 0.060(3) 0.068(3) 0.009(2) 0.027(2) 0.005(2)
C7 0.056(3) 0.071(3) 0.077(3) 0.017(3) 0.025(2) 0.007(3)
C8 0.073(3) 0.069(3) 0.108(4) 0.010(3) 0.033(3) -0.011(3)
C9 0.073(4) 0.092(4) 0.110(4) 0.015(4) 0.020(3) -0.017(4)
C10 0.052(3) 0.107(5) 0.138(5) 0.025(4) 0.033(3) 0.007(3)
C11 0.073(3) 0.074(3) 0.103(3) 0.009(3) 0.043(3) 0.012(4)
C12A 0.061(4) 0.073(4) 0.216(8) -0.029(5) 0.026(5) 0.005(4)
O1A 0.047(4) 0.066(4) 0.043(3) 0.015(3) -0.018(3) 0.014(3)
C12B 0.061(4) 0.073(4) 0.216(8) -0.029(5) 0.026(5) 0.005(4)
O1B 0.161(13) 0.103(9) 0.121(10) 0.001(9) 0.024(10) 0.040(10)
C12C 0.061(4) 0.073(4) 0.216(8) -0.029(5) 0.026(5) 0.005(4)
O1C 0.081(10) 0.178(19) 0.42(3) -0.21(2) 0.025(15) 0.005(11)
N1 0.053(2) 0.057(2) 0.066(2) -0.0169(19) 0.0165(17) -0.0008(18)
S1 0.0768(8) 0.0444(6) 0.0976(9) -0.0166(7) 0.0379(6) -0.0070(7)
O2 0.104(2) 0.068(2) 0.137(3) 0.006(2) 0.066(2) 0.032(2)
O3 0.100(2) 0.080(2) 0.130(3) -0.039(2) 0.043(2) -0.045(2)
C13 0.068(3) 0.053(3) 0.080(3) -0.010(2) 0.030(2) -0.005(2)
C14 0.081(3) 0.083(4) 0.106(4) -0.022(3) 0.040(3) 0.004(3)
C15 0.074(3) 0.093(4) 0.089(3) -0.015(3) 0.016(2) -0.023(3)
C16 0.143(5) 0.071(4) 0.116(4) -0.001(3) 0.063(4) -0.007(3)

loop_
_atom_type_symbol
_atom_type_description
_atom_type_scat_dispersion_real
_atom_type_scat_dispersion_imag
_atom_type_scat_source
C C 0.0033 0.0016 'International Tables Vol C Tables 4.2.6.8 and 6.1.1.4'
H H 0.0000 0.0000 'International Tables Vol C Tables 4.2.6.8 and 6.1.1.4'
N N 0.0061 0.0033 'International Tables Vol C Tables 4.2.6.8 and 6.1.1.4'
O O 0.0106 0.0060 'International Tables Vol C Tables 4.2.6.8 and 6.1.1.4'
S S 0.1246 0.1234 'International Tables Vol C Tables 4.2.6.8 and 6.1.1.4'

loop_
_geom_angle_atom_site_label_1
_geom_angle_atom_site_label_2
_geom_angle_atom_site_label_3
_geom_angle
_geom_angle_site_symmetry_1
_geom_angle_site_symmetry_3
_geom_angle_publ_flag
N1 C1 C12A 117.5(5) . . ?
N1 C1 C2 87.7(3) . . ?
C12A C1 C2 118.4(5) . . ?
N1 C1 H1 110.5 . . ?
C12A C1 H1 110.5 . . ?
C2 C1 H1 110.5 . . ?
C3 C2 C1 88.3(3) . . ?
C3 C2 H2A 113.9 . . ?
C1 C2 H2A 113.9 . . ?
C3 C2 H2B 113.9 . . ?
C1 C2 H2B 113.9 . . ?
H2A C2 H2B 111.1 . . ?
C4 C3 N1 117.1(3) . . ?
C4 C3 C2 119.3(4) . . ?
N1 C3 C2 87.0(3) . . ?
C4 C3 H3 110.5 . . ?
N1 C3 H3 110.5 . . ?
C2 C3 H3 110.5 . . ?
C3 C4 C5 111.2(3) . . ?
C3 C4 H4A 109.4 . . ?
C5 C4 H4A 109.4 . . ?
C3 C4 H4B 109.4 . . ?
C5 C4 H4B 109.4 . . ?
H4A C4 H4B 108.0 . . ?
C6 C5 C4 115.0(3) . . ?
C6 C5 H5A 108.5 . . ?
C4 C5 H5A 108.5 . . ?
C6 C5 H5B 108.5 . . ?
C4 C5 H5B 108.5 . . ?
H5A C5 H5B 107.5 . . ?
C7 C6 C11 118.5(5) . . ?
C7 C6 C5 121.3(4) . . ?
C11 C6 C5 120.2(4) . . ?
C6 C7 C8 121.7(4) . . ?
C6 C7 H7 119.1 . . ?
C8 C7 H7 119.1 . . ?
C9 C8 C7 120.3(5) . . ?
C9 C8 H8 119.8 . . ?
C7 C8 H8 119.8 . . ?
C8 C9 C10 119.6(5) . . ?
C8 C9 H9 120.2 . . ?
C10 C9 H9 120.2 . . ?
C9 C10 C11 121.2(5) . . ?
C9 C10 H10 119.4 . . ?
C11 C10 H10 119.4 . . ?
C6 C11 C10 118.7(5) . . ?
C6 C11 H11 120.7 . . ?
C10 C11 H11 120.7 . . ?
O1A C12A C1 119.1(8) . . ?
O1A C12A H12A 107.5 . . ?
C1 C12A H12A 107.5 . . ?
O1A C12A H12B 107.5 . . ?
C1 C12A H12B 107.5 . . ?
H12A C12A H12B 107.0 . . ?
C1 N1 C3 90.4(3) . . ?
C1 N1 S1 122.8(3) . . ?
C3 N1 S1 122.5(3) . . ?
O3 S1 O2 119.4(2) . . ?
O3 S1 N1 107.5(2) . . ?
O2 S1 N1 108.25(18) . . ?
O3 S1 C13 107.41(19) . . ?
O2 S1 C13 108.3(2) . . ?
N1 S1 C13 105.12(18) . . ?
C14 C13 C16 111.3(4) . . ?
C14 C13 C15 110.4(4) . . ?
C16 C13 C15 110.6(4) . . ?
C14 C13 S1 109.9(3) . . ?
C16 C13 S1 106.1(3) . . ?
C15 C13 S1 108.5(3) . . ?
C13 C14 H14A 109.5 . . ?
C13 C14 H14B 109.5 . . ?
H14A C14 H14B 109.5 . . ?
C13 C14 H14C 109.5 . . ?
H14A C14 H14C 109.5 . . ?
H14B C14 H14C 109.5 . . ?
C13 C15 H15A 109.5 . . ?
C13 C15 H15B 109.5 . . ?
H15A C15 H15B 109.5 . . ?
C13 C15 H15C 109.5 . . ?
H15A C15 H15C 109.5 . . ?
H15B C15 H15C 109.5 . . ?
C13 C16 H16A 109.5 . . ?
C13 C16 H16B 109.5 . . ?
H16A C16 H16B 109.5 . . ?
C13 C16 H16C 109.5 . . ?
H16A C16 H16C 109.5 . . ?
H16B C16 H16C 109.5 . . ?

loop_
_geom_bond_atom_site_label_1
_geom_bond_atom_site_label_2
_geom_bond_distance
_geom_bond_site_symmetry_2
_geom_bond_publ_flag
C1 N1 1.478(5) . ?
C1 C12A 1.487(7) . ?
C1 C2 1.518(6) . ?
C1 H1 0.9800 . ?
C2 C3 1.516(5) . ?
C2 H2A 0.9700 . ?
C2 H2B 0.9700 . ?
C3 C4 1.490(5) . ?
C3 N1 1.501(4) . ?
C3 H3 0.9800 . ?
C4 C5 1.532(5) . ?
C4 H4A 0.9700 . ?
C4 H4B 0.9700 . ?
C5 C6 1.500(6) . ?
C5 H5A 0.9700 . ?
C5 H5B 0.9700 . ?
C6 C7 1.369(6) . ?
C6 C11 1.384(5) . ?
C7 C8 1.372(6) . ?
C7 H7 0.9300 . ?
C8 C9 1.339(6) . ?
C8 H8 0.9300 . ?
C9 C10 1.367(8) . ?
C9 H9 0.9300 . ?
C10 C11 1.395(6) . ?
C10 H10 0.9300 . ?
C11 H11 0.9300 . ?
C12A O1A 1.257(9) . ?
C12A H12A 0.9700 . ?
C12A H12B 0.9700 . ?
O1A H1A 0.8200 . ?
O1B H1B 0.8200 . ?
O1C H1C 0.8194 . ?
N1 S1 1.645(4) . ?
S1 O3 1.439(3) . ?
S1 O2 1.441(3) . ?
S1 C13 1.800(4) . ?
C13 C14 1.518(6) . ?
C13 C16 1.522(6) . ?
C13 C15 1.528(5) . ?
C14 H14A 0.9600 . ?
C14 H14B 0.9600 . ?
C14 H14C 0.9600 . ?
C15 H15A 0.9600 . ?
C15 H15B 0.9600 . ?
C15 H15C 0.9600 . ?
C16 H16A 0.9600 . ?
C16 H16B 0.9600 . ?
C16 H16C 0.9600 . ?
